data_4345834
loop_
_publ_author_name
'Roy, Suman K.'
'Sengupta, Debabrata'
'Rath, Santi Prasad'
'Saha, Tanushri'
'Samanta, Subhas'
'Goswami, Sreebrata'

_publ_section_title
;
 Role of Mediator and Effects of Temperature on ortho-C-N Bond Fusion
 Reactions of Aniline Using Ruthenium Templates: Isolation and
 Characterization of New Ruthenium Complexes of the in-Situ-Generated
 Ligands.
;
_journal_issue 9
_journal_name_full 'Inorganic chemistry'
_journal_page_first 4966
_journal_page_last 4977
_journal_paper_doi 10.1021/acs.inorgchem.6b03163
_journal_volume 56
_journal_year 2017
_chemical_formula_moiety 'C36 H26 N6 Ru'
_chemical_formula_sum 'C36 H26 N6 Ru'
_chemical_formula_weight 643.70
_chemical_name_systematic
;
 ?
;
_space_group_IT_number 2
_symmetry_cell_setting triclinic
_symmetry_space_group_name_Hall '-P 1'
_symmetry_space_group_name_H-M 'P -1'
_atom_sites_solution_hydrogens geom
_atom_sites_solution_primary direct
_atom_sites_solution_secondary difmap
_audit_creation_method SHELXL-97
_cell_angle_alpha 86.040(6)
_cell_angle_beta 72.079(5)
_cell_angle_gamma 71.060(5)
_cell_formula_units_Z 4
_cell_length_a 11.487(2)
_cell_length_b 15.713(3)
_cell_length_c 17.077(4)
_cell_measurement_reflns_used 7945
_cell_measurement_temperature 293(2)
_cell_measurement_theta_max 23.3
_cell_measurement_theta_min 1.3
_cell_volume 2772.4(10)
_computing_structure_refinement 'SHELXL-97 (Sheldrick, 1997)'
_diffrn_ambient_temperature 293(2)
_diffrn_measured_fraction_theta_full 0.994
_diffrn_measured_fraction_theta_max 0.994
_diffrn_measurement_device_type 'CCD area detector'
_diffrn_radiation_monochromator graphite
_diffrn_radiation_source 'fine-focus sealed tube'
_diffrn_radiation_type MoK\a
_diffrn_radiation_wavelength 0.71073
_diffrn_reflns_av_R_equivalents 0.0821
_diffrn_reflns_av_sigmaI/netI 0.0978
_diffrn_reflns_limit_h_max 12
_diffrn_reflns_limit_h_min -12
_diffrn_reflns_limit_k_max 17
_diffrn_reflns_limit_k_min -17
_diffrn_reflns_limit_l_max 18
_diffrn_reflns_limit_l_min -18
_diffrn_reflns_number 22808
_diffrn_reflns_theta_full 23.30
_diffrn_reflns_theta_max 23.30
_diffrn_reflns_theta_min 1.25
_exptl_absorpt_coefficient_mu 0.604
_exptl_absorpt_correction_T_max 0.9476
_exptl_absorpt_correction_T_min 0.9310
_exptl_absorpt_correction_type empirical
_exptl_absorpt_process_details SADABS
_exptl_crystal_colour green
_exptl_crystal_density_diffrn 1.542
_exptl_crystal_density_method 'not measured'
_exptl_crystal_description plate
_exptl_crystal_F_000 1312
_exptl_crystal_size_max 0.12
_exptl_crystal_size_mid 0.11
_exptl_crystal_size_min 0.09
_refine_diff_density_max 0.406
_refine_diff_density_min -0.385
_refine_diff_density_rms 0.082
_refine_ls_extinction_method none
_refine_ls_goodness_of_fit_ref 0.964
_refine_ls_hydrogen_treatment mixed
_refine_ls_matrix_type full
_refine_ls_number_parameters 775
_refine_ls_number_reflns 7945
_refine_ls_number_restraints 0
_refine_ls_restrained_S_all 0.964
_refine_ls_R_factor_all 0.0940
_refine_ls_R_factor_gt 0.0472
_refine_ls_shift/su_max 0.029
_refine_ls_shift/su_mean 0.003
_refine_ls_structure_factor_coef Fsqd
_refine_ls_weighting_details 'calc w=1/[\s^2^(Fo^2^)+(0.0302P)^2^+0.2401P] where P=(Fo^2^+2Fc^2^)/3'
_refine_ls_weighting_scheme calc
_refine_ls_wR_factor_gt 0.0794
_refine_ls_wR_factor_ref 0.0951
_reflns_number_gt 4969
_reflns_number_total 7945
_reflns_threshold_expression >2sigma(I)
_cod_data_source_file ic6b03163_si_002.cif
_cod_data_source_block 4
_cod_depositor_comments
;
The following automatic conversions were performed:

'_exptl_absorpt_correction_type' value 'EMPIRICAL' changed to
'empirical' according to
/home/data/users/saulius/crontab/automatic-downloads/current/ACS/lib/dictionaries/cif_core.dic
dictionary named 'cif_core.dic' version 2.4.2 from 2011-04-26.

Automatic conversion script
Id: cif_fix_values 4973 2017-02-22 13:04:09Z antanas 
;
_cod_original_sg_symbol_H-M P-1
_cod_database_code 4345834

loop_
_symmetry_equiv_pos_as_xyz
'x, y, z'
'-x, -y, -z'

loop_
_atom_site_label
_atom_site_type_symbol
_atom_site_fract_x
_atom_site_fract_y
_atom_site_fract_z
_atom_site_U_iso_or_equiv
_atom_site_adp_type
_atom_site_occupancy
_atom_site_symmetry_multiplicity
_atom_site_calc_flag
_atom_site_refinement_flags
Ru1 Ru 0.53550(5) 0.72863(3) 0.00563(3) 0.03251(16) Uani 1 1 d .
N10 N 0.4592(5) 0.7344(3) 0.1272(3) 0.0348(12) Uani 1 1 d .
N11 N 0.6927(4) 0.6747(3) 0.0402(3) 0.0351(12) Uani 1 1 d .
N9 N 0.4246(4) 0.6509(3) 0.0191(3) 0.0329(12) Uani 1 1 d .
N12 N 0.6399(4) 0.6387(3) -0.0848(2) 0.0332(12) Uani 1 1 d .
C49 C 0.3227(5) 0.6676(4) 0.0917(3) 0.0353(15) Uani 1 1 d .
C42 C 0.4287(6) 0.9028(4) -0.0620(3) 0.0359(15) Uani 1 1 d .
C67 C 0.5711(6) 0.5928(4) -0.1104(3) 0.0340(15) Uani 1 1 d .
C54 C 0.3454(6) 0.7111(4) 0.1539(4) 0.0373(15) Uani 1 1 d .
C43 C 0.2641(6) 0.8344(4) -0.0094(4) 0.0408(17) Uani 1 1 d .
C53 C 0.2552(6) 0.7283(4) 0.2327(4) 0.0493(18) Uani 1 1 d .
H53 H 0.2685 0.7574 0.2732 0.059 Uiso 1 1 calc R
N7 N 0.6195(4) 0.8218(3) -0.0382(3) 0.0387(13) Uani 1 1 d .
H7 H 0.6967 0.8138 -0.0372 0.046 Uiso 1 1 calc R
C70 C 0.4137(6) 0.5075(4) -0.1425(4) 0.0486(17) Uani 1 1 d .
H70 H 0.3625 0.4774 -0.1535 0.058 Uiso 1 1 calc R
C41 C 0.3501(6) 0.9789(4) -0.0911(3) 0.0440(17) Uani 1 1 d .
H41 H 0.2649 0.9844 -0.0858 0.053 Uiso 1 1 calc R
C68 C 0.6084(6) 0.5467(4) -0.1854(3) 0.0437(17) Uani 1 1 d .
H68 H 0.6865 0.5441 -0.2246 0.052 Uiso 1 1 calc R
C66 C 0.7720(6) 0.6114(4) -0.0942(3) 0.0356(15) Uani 1 1 d .
C60 C 0.6790(6) 0.6967(4) 0.1200(4) 0.0397(16) Uani 1 1 d .
C72 C 0.4489(5) 0.5999(4) -0.0506(3) 0.0341(15) Uani 1 1 d .
C37 C 0.5564(6) 0.8970(4) -0.0694(3) 0.0341(15) Uani 1 1 d .
C55 C 0.5473(7) 0.7260(4) 0.1699(4) 0.0439(17) Uani 1 1 d .
C51 C 0.1248(6) 0.6624(4) 0.1892(4) 0.0541(19) Uani 1 1 d .
H51 H 0.0495 0.6471 0.2015 0.065 Uiso 1 1 calc R
C39 C 0.5275(8) 1.0390(5) -0.1351(4) 0.058(2) Uani 1 1 d .
H39 H 0.5591 1.0848 -0.1603 0.070 Uiso 1 1 calc R
C50 C 0.2094(6) 0.6446(4) 0.1114(4) 0.0452(17) Uani 1 1 d .
H50 H 0.1917 0.6173 0.0718 0.054 Uiso 1 1 calc R
C40 C 0.4010(7) 1.0444(4) -0.1270(4) 0.0536(19) Uani 1 1 d .
H40 H 0.3495 1.0944 -0.1468 0.064 Uiso 1 1 calc R
C38 C 0.6057(6) 0.9667(4) -0.1063(3) 0.0451(18) Uani 1 1 d .
H38 H 0.6898 0.9635 -0.1108 0.054 Uiso 1 1 calc R
C65 C 0.8721(6) 0.5639(4) -0.1609(4) 0.0466(17) Uani 1 1 d .
H65 H 0.8538 0.5438 -0.2043 0.056 Uiso 1 1 calc R
C44 C 0.2259(6) 0.7882(4) -0.0562(4) 0.0480(18) Uani 1 1 d .
H44 H 0.2864 0.7544 -0.1022 0.058 Uiso 1 1 calc R
C71 C 0.3739(6) 0.5534(4) -0.0686(4) 0.0448(17) Uani 1 1 d .
H71 H 0.2963 0.5538 -0.0300 0.054 Uiso 1 1 calc R
C63 C 1.0266(7) 0.5740(5) -0.1003(5) 0.066(2) Uani 1 1 d .
H63 H 1.1127 0.5621 -0.1035 0.079 Uiso 1 1 calc R
C62 C 0.9314(6) 0.6195(5) -0.0314(4) 0.0567(19) Uani 1 1 d .
H62 H 0.9533 0.6383 0.0110 0.068 Uiso 1 1 calc R
C48 C 0.1726(7) 0.8859(5) 0.0585(4) 0.061(2) Uani 1 1 d .
H48 H 0.1977 0.9168 0.0915 0.073 Uiso 1 1 calc R
N8 N 0.3979(5) 0.8289(3) -0.0286(3) 0.0373(13) Uani 1 1 d .
C64 C 0.9982(7) 0.5464(5) -0.1627(4) 0.059(2) Uani 1 1 d .
H64 H 1.0646 0.5151 -0.2078 0.071 Uiso 1 1 calc R
C69 C 0.5297(7) 0.5053(4) -0.2012(4) 0.0486(18) Uani 1 1 d .
H69 H 0.5540 0.4753 -0.2517 0.058 Uiso 1 1 calc R
C56 C 0.5180(7) 0.7452(5) 0.2538(4) 0.059(2) Uani 1 1 d .
H56 H 0.4324 0.7643 0.2867 0.071 Uiso 1 1 calc R
C61 C 0.8014(6) 0.6372(4) -0.0260(4) 0.0378(16) Uani 1 1 d .
C57 C 0.6161(9) 0.7359(6) 0.2878(4) 0.082(3) Uani 1 1 d .
H57 H 0.5959 0.7484 0.3438 0.098 Uiso 1 1 calc R
C59 C 0.7740(7) 0.6889(5) 0.1572(4) 0.065(2) Uani 1 1 d .
H59 H 0.8604 0.6702 0.1255 0.078 Uiso 1 1 calc R
C58 C 0.7423(8) 0.7084(5) 0.2401(5) 0.079(3) Uani 1 1 d .
H58 H 0.8073 0.7027 0.2637 0.094 Uiso 1 1 calc R
C52 C 0.1470(6) 0.7020(4) 0.2500(4) 0.0553(19) Uani 1 1 d .
H52 H 0.0889 0.7112 0.3028 0.066 Uiso 1 1 calc R
C47 C 0.0445(7) 0.8913(6) 0.0771(5) 0.083(3) Uani 1 1 d .
H47 H -0.0169 0.9280 0.1211 0.100 Uiso 1 1 calc R
C45 C 0.0997(8) 0.7907(5) -0.0363(5) 0.070(2) Uani 1 1 d .
H45 H 0.0761 0.7573 -0.0681 0.084 Uiso 1 1 calc R
C46 C 0.0073(8) 0.8424(6) 0.0305(6) 0.087(3) Uani 1 1 d .
H46 H -0.0783 0.8442 0.0439 0.104 Uiso 1 1 calc R
Ru2 Ru 0.04138(5) 0.22796(3) 0.48883(3) 0.03207(16) Uani 1 1 d .
N2 N -0.1201(4) 0.3366(3) 0.5016(3) 0.0333(12) Uani 1 1 d .
N6 N 0.1287(5) 0.2207(3) 0.3686(3) 0.0365(12) Uani 1 1 d .
N5 N 0.2225(4) 0.1623(3) 0.4844(3) 0.0314(12) Uani 1 1 d .
N4 N 0.0154(4) 0.1458(3) 0.5806(3) 0.0340(12) Uani 1 1 d .
C29 C 0.3393(6) 0.2247(4) 0.2726(4) 0.0479(18) Uani 1 1 d .
H29 H 0.3052 0.2447 0.2293 0.057 Uiso 1 1 calc R
N1 N 0.0688(4) 0.3214(3) 0.5471(3) 0.0340(12) Uani 1 1 d .
H1 H 0.1401 0.3097 0.5586 0.041 Uiso 1 1 calc R
C7 C -0.2191(6) 0.3479(4) 0.4623(4) 0.0411(16) Uani 1 1 d .
N3 N -0.0484(4) 0.1589(3) 0.4500(3) 0.0306(12) Uani 1 1 d .
C36 C -0.0380(6) 0.1653(4) 0.3667(4) 0.0368(15) Uani 1 1 d .
C18 C -0.0801(5) 0.1079(4) 0.5853(3) 0.0330(15) Uani 1 1 d .
C25 C 0.3126(6) 0.1781(4) 0.4143(4) 0.0363(15) Uani 1 1 d .
C30 C 0.2603(6) 0.2077(4) 0.3479(3) 0.0345(15) Uani 1 1 d .
C3 C -0.1170(7) 0.5525(4) 0.6244(3) 0.0443(17) Uani 1 1 d .
H3 H -0.1138 0.6009 0.6512 0.053 Uiso 1 1 calc R
C2 C -0.0169(6) 0.4740(4) 0.6109(3) 0.0387(16) Uani 1 1 d .
H2 H 0.0534 0.4682 0.6293 0.046 Uiso 1 1 calc R
C31 C 0.0663(6) 0.1954(4) 0.3216(4) 0.0384(16) Uani 1 1 d .
C17 C -0.1384(6) 0.0621(4) 0.6510(4) 0.0453(17) Uani 1 1 d .
H17 H -0.1111 0.0528 0.6977 0.054 Uiso 1 1 calc R
C16 C -0.2345(6) 0.0310(4) 0.6475(4) 0.0504(18) Uani 1 1 d .
H16 H -0.2715 0.0001 0.6914 0.061 Uiso 1 1 calc R
C32 C 0.1009(7) 0.1922(5) 0.2358(4) 0.065(2) Uani 1 1 d .
H32 H 0.1721 0.2085 0.2049 0.079 Uiso 1 1 calc R
C13 C -0.1203(5) 0.1189(4) 0.5133(3) 0.0329(15) Uani 1 1 d .
C6 C -0.1295(6) 0.4110(4) 0.5427(3) 0.0322(15) Uani 1 1 d .
C35 C -0.1102(6) 0.1403(4) 0.3251(4) 0.0505(18) Uani 1 1 d .
H35 H -0.1821 0.1241 0.3547 0.061 Uiso 1 1 calc R
C28 C 0.4677(7) 0.2119(5) 0.2620(4) 0.062(2) Uani 1 1 d .
H28 H 0.5203 0.2217 0.2110 0.075 Uiso 1 1 calc R
C4 C -0.2244(6) 0.5615(4) 0.5986(4) 0.0491(18) Uani 1 1 d .
H4 H -0.2925 0.6153 0.6096 0.059 Uiso 1 1 calc R
C12 C -0.3314(7) 0.3288(5) 0.5038(5) 0.065(2) Uani 1 1 d .
H12 H -0.3444 0.3082 0.5572 0.077 Uiso 1 1 calc R
C1 C -0.0210(6) 0.4023(4) 0.5689(3) 0.0320(15) Uani 1 1 d .
C26 C 0.4429(6) 0.1684(4) 0.4013(4) 0.0578(19) Uani 1 1 d .
H26 H 0.4785 0.1505 0.4443 0.069 Uiso 1 1 calc R
C24 C 0.2362(6) 0.1260(4) 0.5584(4) 0.0344(15) Uani 1 1 d .
C23 C 0.3464(6) 0.0963(4) 0.5835(4) 0.0531(19) Uani 1 1 d .
H23 H 0.4235 0.1025 0.5493 0.064 Uiso 1 1 calc R
C27 C 0.5190(7) 0.1849(5) 0.3261(5) 0.064(2) Uani 1 1 d .
H27 H 0.6055 0.1777 0.3185 0.077 Uiso 1 1 calc R
C19 C 0.1191(6) 0.1161(4) 0.6116(3) 0.0358(15) Uani 1 1 d .
C5 C -0.2311(6) 0.4924(4) 0.5574(3) 0.0423(16) Uani 1 1 d .
H5 H -0.3022 0.4995 0.5394 0.051 Uiso 1 1 calc R
C15 C -0.2773(6) 0.0452(4) 0.5788(4) 0.0546(19) Uani 1 1 d .
H15 H -0.3449 0.0254 0.5779 0.066 Uiso 1 1 calc R
C14 C -0.2219(6) 0.0878(4) 0.5123(4) 0.0453(17) Uani 1 1 d .
H14 H -0.2513 0.0963 0.4664 0.054 Uiso 1 1 calc R
C34 C -0.0750(7) 0.1399(5) 0.2410(4) 0.066(2) Uani 1 1 d .
H34 H -0.1223 0.1223 0.2135 0.079 Uiso 1 1 calc R
C9 C -0.2945(9) 0.3867(5) 0.3450(5) 0.081(3) Uani 1 1 d .
H9 H -0.2820 0.4070 0.2915 0.098 Uiso 1 1 calc R
C33 C 0.0300(7) 0.1652(6) 0.1969(4) 0.078(3) Uani 1 1 d .
H33 H 0.0533 0.1640 0.1397 0.093 Uiso 1 1 calc R
C21 C 0.2297(8) 0.0485(5) 0.7109(4) 0.063(2) Uani 1 1 d .
H21 H 0.2283 0.0228 0.7618 0.076 Uiso 1 1 calc R
C20 C 0.1192(6) 0.0772(4) 0.6879(4) 0.0520(18) Uani 1 1 d .
H20 H 0.0431 0.0707 0.7234 0.062 Uiso 1 1 calc R
C8 C -0.1998(6) 0.3744(4) 0.3826(4) 0.0542(19) Uani 1 1 d .
H8 H -0.1226 0.3842 0.3536 0.065 Uiso 1 1 calc R
C22 C 0.3424(7) 0.0577(5) 0.6588(4) 0.064(2) Uani 1 1 d .
H22 H 0.4173 0.0376 0.6745 0.077 Uiso 1 1 calc R
C10 C -0.4054(9) 0.3692(6) 0.3856(6) 0.088(3) Uani 1 1 d .
H10 H -0.4680 0.3765 0.3595 0.106 Uiso 1 1 calc R
C11 C -0.4255(7) 0.3413(5) 0.4636(6) 0.083(3) Uani 1 1 d .
H11 H -0.5024 0.3301 0.4912 0.100 Uiso 1 1 calc R

loop_
_atom_site_aniso_label
_atom_site_aniso_U_11
_atom_site_aniso_U_22
_atom_site_aniso_U_33
_atom_site_aniso_U_23
_atom_site_aniso_U_13
_atom_site_aniso_U_12
Ru1 0.0318(3) 0.0294(3) 0.0352(3) 0.0043(2) -0.0086(2) -0.0103(3)
N10 0.039(3) 0.026(3) 0.032(3) -0.005(2) -0.006(3) -0.006(3)
N11 0.035(3) 0.037(3) 0.033(3) 0.001(2) -0.013(3) -0.009(3)
N9 0.029(3) 0.032(3) 0.039(3) 0.007(2) -0.009(2) -0.013(2)
N12 0.034(3) 0.033(3) 0.029(3) 0.003(2) -0.005(2) -0.011(3)
C49 0.031(4) 0.032(4) 0.037(4) 0.010(3) -0.005(3) -0.010(3)
C42 0.044(4) 0.030(4) 0.033(4) 0.005(3) -0.012(3) -0.012(3)
C67 0.040(4) 0.025(4) 0.034(4) 0.005(3) -0.013(3) -0.006(3)
C54 0.035(4) 0.030(4) 0.040(4) 0.008(3) -0.010(3) -0.004(3)
C43 0.039(4) 0.042(4) 0.039(4) 0.014(3) -0.018(3) -0.006(4)
C53 0.064(5) 0.045(5) 0.033(4) -0.001(3) -0.006(4) -0.018(4)
N7 0.033(3) 0.039(3) 0.042(3) 0.008(3) -0.009(2) -0.012(3)
C70 0.056(5) 0.039(4) 0.059(5) 0.000(4) -0.027(4) -0.016(4)
C41 0.047(4) 0.037(4) 0.048(4) 0.010(3) -0.019(3) -0.010(4)
C68 0.050(4) 0.047(4) 0.035(4) -0.003(3) -0.016(3) -0.013(4)
C66 0.027(4) 0.035(4) 0.040(4) 0.008(3) -0.006(3) -0.009(3)
C60 0.041(4) 0.027(4) 0.046(4) 0.001(3) -0.012(3) -0.005(3)
C72 0.034(4) 0.027(4) 0.038(4) -0.001(3) -0.010(3) -0.005(3)
C37 0.041(4) 0.027(4) 0.027(3) -0.005(3) -0.004(3) -0.008(3)
C55 0.058(5) 0.035(4) 0.041(4) 0.005(3) -0.018(4) -0.017(4)
C51 0.041(4) 0.055(5) 0.056(5) 0.012(4) 0.001(4) -0.019(4)
C39 0.081(6) 0.036(5) 0.052(5) 0.005(4) -0.007(4) -0.025(5)
C50 0.035(4) 0.048(4) 0.051(4) 0.011(3) -0.005(3) -0.022(3)
C40 0.072(6) 0.039(4) 0.052(5) 0.008(4) -0.033(4) -0.008(4)
C38 0.051(5) 0.037(4) 0.038(4) 0.000(3) 0.005(3) -0.021(4)
C65 0.042(4) 0.050(4) 0.042(4) -0.004(3) -0.007(3) -0.011(4)
C44 0.042(5) 0.053(5) 0.054(4) 0.014(4) -0.019(4) -0.019(4)
C71 0.034(4) 0.048(4) 0.050(4) 0.001(3) -0.011(3) -0.012(3)
C63 0.035(5) 0.088(6) 0.069(5) 0.002(5) -0.013(4) -0.015(4)
C62 0.039(5) 0.071(5) 0.067(5) 0.004(4) -0.020(4) -0.023(4)
C48 0.045(5) 0.067(5) 0.053(5) -0.003(4) -0.007(4) -0.003(4)
N8 0.035(3) 0.039(3) 0.040(3) 0.004(3) -0.011(3) -0.015(3)
C64 0.041(5) 0.059(5) 0.060(5) -0.005(4) -0.001(4) -0.004(4)
C69 0.059(5) 0.045(4) 0.042(4) -0.004(3) -0.023(4) -0.010(4)
C56 0.066(5) 0.072(5) 0.043(5) -0.002(4) -0.012(4) -0.029(4)
C61 0.034(4) 0.037(4) 0.041(4) 0.008(3) -0.009(3) -0.013(3)
C57 0.092(7) 0.107(7) 0.047(5) -0.020(5) -0.031(5) -0.019(6)
C59 0.048(5) 0.083(6) 0.062(5) -0.004(4) -0.028(4) -0.006(4)
C58 0.067(6) 0.113(7) 0.065(6) -0.015(5) -0.037(5) -0.020(5)
C52 0.049(5) 0.050(5) 0.049(5) 0.004(4) 0.004(4) -0.013(4)
C47 0.032(5) 0.110(8) 0.075(6) 0.003(5) 0.001(4) 0.003(5)
C45 0.066(6) 0.074(6) 0.089(6) 0.036(5) -0.046(5) -0.035(5)
C46 0.041(6) 0.114(8) 0.106(8) 0.041(6) -0.027(5) -0.028(6)
Ru2 0.0320(3) 0.0274(3) 0.0345(3) -0.0021(2) -0.0084(2) -0.0073(3)
N2 0.025(3) 0.036(3) 0.035(3) -0.003(2) -0.008(2) -0.006(3)
N6 0.036(3) 0.032(3) 0.039(3) -0.002(2) -0.010(3) -0.009(3)
N5 0.030(3) 0.029(3) 0.037(3) 0.000(2) -0.010(2) -0.010(2)
N4 0.031(3) 0.039(3) 0.029(3) 0.000(2) -0.003(2) -0.012(3)
C29 0.055(5) 0.052(5) 0.036(4) 0.000(3) -0.006(3) -0.024(4)
N1 0.029(3) 0.035(3) 0.040(3) 0.000(2) -0.013(2) -0.009(3)
C7 0.037(4) 0.036(4) 0.050(4) 0.000(3) -0.012(3) -0.013(3)
N3 0.032(3) 0.030(3) 0.029(3) 0.000(2) -0.006(2) -0.013(2)
C36 0.037(4) 0.028(4) 0.042(4) -0.005(3) -0.013(3) -0.004(3)
C18 0.031(4) 0.026(4) 0.038(4) 0.003(3) -0.011(3) -0.004(3)
C25 0.032(4) 0.026(4) 0.047(4) -0.002(3) -0.004(3) -0.010(3)
C30 0.042(4) 0.021(3) 0.036(4) -0.002(3) -0.006(3) -0.008(3)
C3 0.066(5) 0.031(4) 0.034(4) -0.004(3) -0.012(4) -0.015(4)
C2 0.055(5) 0.041(4) 0.023(3) -0.004(3) -0.012(3) -0.018(4)
C31 0.034(4) 0.039(4) 0.036(4) -0.001(3) -0.008(3) -0.006(3)
C17 0.045(4) 0.040(4) 0.049(4) 0.009(3) -0.016(3) -0.011(4)
C16 0.042(4) 0.035(4) 0.066(5) 0.003(4) 0.000(4) -0.017(4)
C32 0.050(5) 0.104(7) 0.042(5) 0.005(4) -0.017(4) -0.021(5)
C13 0.033(4) 0.022(3) 0.039(4) -0.004(3) -0.005(3) -0.007(3)
C6 0.039(4) 0.030(4) 0.024(3) 0.001(3) -0.002(3) -0.013(3)
C35 0.045(4) 0.064(5) 0.052(5) 0.007(4) -0.024(4) -0.022(4)
C28 0.050(5) 0.070(5) 0.055(5) 0.003(4) 0.008(4) -0.026(4)
C4 0.042(5) 0.033(4) 0.050(4) -0.003(3) 0.006(3) -0.001(3)
C12 0.043(5) 0.054(5) 0.087(6) 0.010(4) -0.011(4) -0.014(4)
C1 0.040(4) 0.031(4) 0.021(3) 0.005(3) 0.000(3) -0.015(3)
C26 0.043(5) 0.064(5) 0.065(5) 0.009(4) -0.019(4) -0.014(4)
C24 0.031(4) 0.032(4) 0.039(4) -0.006(3) -0.015(3) -0.002(3)
C23 0.043(5) 0.074(5) 0.039(4) 0.002(4) -0.005(3) -0.022(4)
C27 0.038(5) 0.077(6) 0.070(5) 0.005(4) -0.001(4) -0.023(4)
C19 0.044(4) 0.029(4) 0.034(4) -0.002(3) -0.011(3) -0.010(3)
C5 0.034(4) 0.035(4) 0.049(4) -0.001(3) -0.008(3) -0.003(3)
C15 0.036(4) 0.057(5) 0.069(5) -0.019(4) -0.004(4) -0.019(4)
C14 0.041(4) 0.051(4) 0.041(4) -0.003(3) -0.009(3) -0.014(4)
C34 0.082(6) 0.086(6) 0.048(5) 0.007(4) -0.037(4) -0.034(5)
C9 0.081(7) 0.070(6) 0.107(7) 0.016(5) -0.061(6) -0.012(5)
C33 0.071(6) 0.123(8) 0.046(5) 0.026(5) -0.028(4) -0.033(6)
C21 0.077(6) 0.066(5) 0.053(5) 0.026(4) -0.033(4) -0.025(5)
C20 0.047(5) 0.065(5) 0.045(4) 0.008(4) -0.014(4) -0.020(4)
C8 0.048(5) 0.055(5) 0.058(5) 0.000(4) -0.021(4) -0.010(4)
C22 0.059(5) 0.083(6) 0.059(5) 0.012(4) -0.036(4) -0.020(5)
C10 0.071(7) 0.076(7) 0.143(9) 0.009(6) -0.076(7) -0.017(5)
C11 0.034(5) 0.081(7) 0.145(9) 0.017(6) -0.041(6) -0.021(5)

loop_
_atom_type_symbol
_atom_type_description
_atom_type_scat_dispersion_real
_atom_type_scat_dispersion_imag
_atom_type_scat_source
C C 0.0033 0.0016 'International Tables Vol C Tables 4.2.6.8 and 6.1.1.4'
H H 0.0000 0.0000 'International Tables Vol C Tables 4.2.6.8 and 6.1.1.4'
N N 0.0061 0.0033 'International Tables Vol C Tables 4.2.6.8 and 6.1.1.4'
Ru Ru -1.2594 0.8363 'International Tables Vol C Tables 4.2.6.8 and 6.1.1.4'

loop_
_geom_angle_atom_site_label_1
_geom_angle_atom_site_label_2
_geom_angle_atom_site_label_3
_geom_angle
N12 Ru1 N11 79.88(19)
N12 Ru1 N10 139.60(18)
N11 Ru1 N10 79.23(19)
N12 Ru1 N9 78.98(19)
N11 Ru1 N9 114.98(18)
N10 Ru1 N9 79.14(19)
N12 Ru1 N7 96.50(18)
N11 Ru1 N7 82.47(19)
N10 Ru1 N7 114.44(18)
N9 Ru1 N7 160.43(18)
N12 Ru1 N8 111.26(18)
N11 Ru1 N8 156.19(19)
N10 Ru1 N8 101.56(18)
N9 Ru1 N8 88.28(18)
N7 Ru1 N8 75.53(19)
C55 N10 C54 127.2(5)
C55 N10 Ru1 113.9(4)
C54 N10 Ru1 113.7(4)
C60 N11 C61 131.8(5)
C60 N11 Ru1 114.6(4)
C61 N11 Ru1 112.2(4)
C49 N9 C72 130.2(5)
C49 N9 Ru1 114.4(4)
C72 N9 Ru1 114.5(4)
C66 N12 C67 128.2(5)
C66 N12 Ru1 113.4(4)
C67 N12 Ru1 114.9(4)
N9 C49 C50 129.3(6)
N9 C49 C54 112.1(5)
C50 C49 C54 118.5(5)
N8 C42 C41 127.5(6)
N8 C42 C37 113.1(5)
C41 C42 C37 119.4(6)
C68 C67 N12 126.8(5)
C68 C67 C72 120.7(6)
N12 C67 C72 112.5(5)
N10 C54 C53 126.3(6)
N10 C54 C49 114.1(5)
C53 C54 C49 119.5(6)
C44 C43 C48 119.1(7)
C44 C43 N8 120.9(6)
C48 C43 N8 120.0(6)
C52 C53 C54 119.9(6)
C37 N7 Ru1 120.4(4)
C71 C70 C69 120.8(6)
C40 C41 C42 118.9(6)
C69 C68 C67 119.7(6)
C65 C66 N12 127.3(6)
C65 C66 C61 119.3(6)
N12 C66 C61 113.4(5)
N11 C60 C59 129.0(6)
N11 C60 C55 112.6(5)
C59 C60 C55 118.3(6)
N9 C72 C71 129.4(5)
N9 C72 C67 113.4(5)
C71 C72 C67 117.3(5)
N7 C37 C38 126.7(6)
N7 C37 C42 113.1(5)
C38 C37 C42 120.2(6)
N10 C55 C56 126.4(6)
N10 C55 C60 114.2(5)
C56 C55 C60 119.4(6)
C50 C51 C52 122.3(6)
C38 C39 C40 120.4(7)
C51 C50 C49 119.7(6)
C41 C40 C39 122.1(6)
C39 C38 C37 118.9(6)
C64 C65 C66 120.1(6)
C43 C44 C45 121.0(7)
C70 C71 C72 120.8(6)
C64 C63 C62 121.8(7)
C63 C62 C61 119.4(6)
C47 C48 C43 120.2(7)
C42 N8 C43 116.4(5)
C42 N8 Ru1 117.8(4)
C43 N8 Ru1 125.1(4)
C63 C64 C65 120.9(7)
C68 C69 C70 120.7(6)
C57 C56 C55 120.1(7)
N11 C61 C62 128.2(6)
N11 C61 C66 113.4(5)
C62 C61 C66 118.4(6)
C58 C57 C56 120.6(7)
C58 C59 C60 121.1(7)
C59 C58 C57 120.5(7)
C51 C52 C53 120.0(6)
C46 C47 C48 120.2(8)
C44 C45 C46 120.6(8)
C47 C46 C45 118.8(8)
N4 Ru2 N3 79.52(19)
N4 Ru2 N5 79.26(19)
N3 Ru2 N5 115.84(18)
N4 Ru2 N6 138.71(18)
N3 Ru2 N6 79.16(19)
N5 Ru2 N6 78.89(19)
N4 Ru2 N1 98.40(18)
N3 Ru2 N1 160.24(18)
N5 Ru2 N1 82.67(18)
N6 Ru2 N1 112.96(18)
N4 Ru2 N2 111.07(18)
N3 Ru2 N2 87.01(18)
N5 Ru2 N2 156.72(18)
N6 Ru2 N2 102.65(18)
N1 Ru2 N2 75.32(19)
C6 N2 C7 115.5(5)
C6 N2 Ru2 117.5(4)
C7 N2 Ru2 126.6(4)
C31 N6 C30 126.5(5)
C31 N6 Ru2 114.7(4)
C30 N6 Ru2 113.8(4)
C24 N5 C25 130.9(5)
C24 N5 Ru2 113.7(4)
C25 N5 Ru2 113.6(4)
C19 N4 C18 129.6(5)
C19 N4 Ru2 112.7(4)
C18 N4 Ru2 114.3(4)
C28 C29 C30 120.2(6)
C1 N1 Ru2 121.7(4)
C8 C7 C12 119.5(6)
C8 C7 N2 120.0(6)
C12 C7 N2 120.5(6)
C36 N3 C13 131.4(5)
C36 N3 Ru2 115.0(4)
C13 N3 Ru2 113.3(4)
N3 C36 C35 128.0(6)
N3 C36 C31 112.1(5)
C35 C36 C31 119.7(6)
N4 C18 C17 127.8(5)
N4 C18 C13 113.5(5)
C17 C18 C13 118.7(6)
N5 C25 C26 129.3(6)
N5 C25 C30 112.7(5)
C26 C25 C30 118.1(6)
C29 C30 N6 126.7(6)
C29 C30 C25 119.7(6)
N6 C30 C25 113.6(5)
C2 C3 C4 121.0(6)
C3 C2 C1 119.2(6)
N6 C31 C32 126.4(6)
N6 C31 C36 115.0(5)
C32 C31 C36 118.5(6)
C16 C17 C18 121.0(6)
C17 C16 C15 120.2(6)
C33 C32 C31 120.2(7)
N3 C13 C14 127.8(5)
N3 C13 C18 113.3(5)
C14 C13 C18 118.8(5)
N2 C6 C5 126.4(6)
N2 C6 C1 113.9(5)
C5 C6 C1 119.6(6)
C34 C35 C36 119.9(6)
C29 C28 C27 120.7(6)
C5 C4 C3 121.1(6)
C11 C12 C7 118.7(7)
N1 C1 C2 128.4(6)
N1 C1 C6 111.6(5)
C2 C1 C6 120.0(6)
C27 C26 C25 121.0(6)
C23 C24 N5 128.9(6)
C23 C24 C19 118.9(6)
N5 C24 C19 112.1(5)
C22 C23 C24 120.5(6)
C26 C27 C28 120.2(7)
N4 C19 C20 126.6(6)
N4 C19 C24 114.8(5)
C20 C19 C24 118.6(6)
C4 C5 C6 119.0(6)
C14 C15 C16 121.1(6)
C15 C14 C13 120.0(6)
C35 C34 C33 120.4(7)
C10 C9 C8 120.3(8)
C32 C33 C34 121.2(7)
C22 C21 C20 119.9(6)
C21 C20 C19 121.0(6)
C7 C8 C9 120.4(7)
C21 C22 C23 121.0(6)
C11 C10 C9 120.4(8)
C10 C11 C12 120.7(8)

loop_
_geom_bond_atom_site_label_1
_geom_bond_atom_site_label_2
_geom_bond_distance
Ru1 N12 1.970(4)
Ru1 N11 1.980(4)
Ru1 N10 1.985(4)
Ru1 N9 1.991(4)
Ru1 N7 1.989(4)
Ru1 N8 2.037(5)
N10 C55 1.390(7)
N10 C54 1.404(7)
N11 C60 1.379(7)
N11 C61 1.389(7)
N9 C49 1.388(6)
N9 C72 1.384(6)
N12 C66 1.396(6)
N12 C67 1.401(7)
C49 C50 1.398(7)
C49 C54 1.432(8)
C42 N8 1.360(7)
C42 C41 1.408(7)
C42 C37 1.406(7)
C67 C68 1.392(7)
C67 C72 1.434(7)
C54 C53 1.403(7)
C43 C44 1.363(8)
C43 C48 1.390(8)
C43 N8 1.444(7)
C53 C52 1.375(8)
N7 C37 1.341(7)
C70 C71 1.371(7)
C70 C69 1.391(8)
C41 C40 1.365(8)
C68 C69 1.368(8)
C66 C65 1.389(7)
C66 C61 1.425(8)
C60 C59 1.392(8)
C60 C55 1.426(8)
C72 C71 1.405(8)
C37 C38 1.416(7)
C55 C56 1.397(8)
C51 C50 1.368(7)
C51 C52 1.373(8)
C39 C38 1.368(8)
C39 C40 1.391(8)
C65 C64 1.374(8)
C44 C45 1.371(8)
C63 C64 1.342(9)
C63 C62 1.381(8)
C62 C61 1.402(8)
C48 C47 1.381(9)
C56 C57 1.383(9)
C57 C58 1.367(9)
C59 C58 1.379(8)
C47 C46 1.384(11)
C45 C46 1.382(10)
Ru2 N4 1.973(4)
Ru2 N3 1.982(4)
Ru2 N5 1.980(4)
Ru2 N6 1.981(4)
Ru2 N1 1.985(4)
Ru2 N2 2.037(4)
N2 C6 1.362(7)
N2 C7 1.449(7)
N6 C31 1.378(7)
N6 C30 1.390(7)
N5 C24 1.381(6)
N5 C25 1.389(7)
N4 C19 1.382(7)
N4 C18 1.390(7)
C29 C28 1.378(8)
C29 C30 1.393(7)
N1 C1 1.340(6)
C7 C8 1.367(8)
C7 C12 1.384(8)
N3 C36 1.391(6)
N3 C13 1.391(6)
C36 C35 1.399(8)
C36 C31 1.415(7)
C18 C17 1.402(7)
C18 C13 1.423(7)
C25 C26 1.402(8)
C25 C30 1.424(7)
C3 C2 1.361(8)
C3 C4 1.395(8)
C2 C1 1.398(7)
C31 C32 1.396(8)
C17 C16 1.363(8)
C16 C15 1.384(8)
C32 C33 1.371(9)
C13 C14 1.409(8)
C6 C5 1.399(7)
C6 C1 1.412(7)
C35 C34 1.367(8)
C28 C27 1.377(9)
C4 C5 1.369(8)
C12 C11 1.406(9)
C26 C27 1.376(8)
C24 C23 1.389(8)
C24 C19 1.423(7)
C23 C22 1.376(8)
C19 C20 1.400(7)
C15 C14 1.368(8)
C34 C33 1.375(9)
C9 C10 1.356(10)
C9 C8 1.381(9)
C21 C22 1.373(8)
C21 C20 1.372(8)
C10 C11 1.347(10)
